data_4506951
loop_
_publ_author_name
'Mali, Sachitanand M.'
'Schneider, Tobias F.'
'Bandyopadhyay, Anupam'
'Jadhav, Sandip V.'
'Werz, Daniel B.'
'Gopi, Hosahudya N.'

_publ_section_title
;
 Thiazole--Carbonyl Interactions: A Case Study Using Phenylalanine
 Thiazole Cyclic Tripeptides
;
_journal_issue 11
_journal_name_full 'Crystal Growth &amp; Design'
_journal_page_first 5643
_journal_paper_doi 10.1021/cg301147s
_journal_volume 12
_journal_year 2012
_chemical_absolute_configuration syn
_chemical_compound_source Synthesis
_chemical_formula_moiety 'C39 H36 N6 O6 S3,( C7 H8)'
_chemical_formula_sum 'C46 H44 N6 O6 S3'
_chemical_formula_weight 873.05
_chemical_melting_point 154
_chemical_name_common 'Cyclic peptide'
_chemical_name_systematic 'Tyrosine tricyclic Thz peptide'
_space_group_IT_number 19
_symmetry_cell_setting orthorhombic
_symmetry_Int_Tables_number 19
_symmetry_space_group_name_Hall 'P 2ac 2ab'
_symmetry_space_group_name_H-M 'P 21 21 21'
_atom_sites_solution_hydrogens geom
_atom_sites_solution_primary direct
_atom_sites_solution_secondary difmap
_audit_creation_method SHELXL-97
_cell_angle_alpha 90.00
_cell_angle_beta 90.00
_cell_angle_gamma 90.00
_cell_formula_units_Z 4
_cell_length_a 10.477(3)
_cell_length_b 18.005(5)
_cell_length_c 22.648(6)
_cell_measurement_temperature 100(2)
_cell_volume 4272(2)
_computing_structure_refinement 'SHELXL-97 (Sheldrick, 2008)'
_computing_structure_solution 'SHELXS-97 (Sheldrick, 2008)'
_diffrn_ambient_pressure 101.325
_diffrn_ambient_temperature 100(2)
_diffrn_measured_fraction_theta_full 0.994
_diffrn_measured_fraction_theta_max 0.994
_diffrn_radiation_monochromator graphite
_diffrn_radiation_probe x-ray
_diffrn_radiation_type MoK\a
_diffrn_radiation_wavelength 0.71073
_diffrn_reflns_av_R_equivalents 0.0206
_diffrn_reflns_av_sigmaI/netI 0.0290
_diffrn_reflns_limit_h_max 6
_diffrn_reflns_limit_h_min -13
_diffrn_reflns_limit_k_max 24
_diffrn_reflns_limit_k_min -23
_diffrn_reflns_limit_l_max 30
_diffrn_reflns_limit_l_min -27
_diffrn_reflns_number 24079
_diffrn_reflns_theta_full 28.28
_diffrn_reflns_theta_max 28.28
_diffrn_reflns_theta_min 2.14
_diffrn_source 'fine-focus sealed tube'
_diffrn_source_type 'Graphite monochromator'
_exptl_absorpt_coefficient_mu 0.231
_exptl_absorpt_correction_T_max 0.93
_exptl_absorpt_correction_T_min 0.91
_exptl_absorpt_correction_type multi-scan
_exptl_absorpt_process_details SADABS
_exptl_crystal_colour colorless
_exptl_crystal_density_diffrn 1.357
_exptl_crystal_density_method 'not measured'
_exptl_crystal_description 'square block'
_exptl_crystal_F_000 1832
_exptl_crystal_recrystallization_method Toluene
_exptl_crystal_size_max 0.45
_exptl_crystal_size_mid 0.34
_exptl_crystal_size_min 0.32
_refine_diff_density_max 0.229
_refine_diff_density_min -0.277
_refine_diff_density_rms 0.042
_refine_ls_abs_structure_details 'Flack H D (1983), Acta Cryst. A39, 876-881'
_refine_ls_abs_structure_Flack -0.01(4)
_refine_ls_extinction_method none
_refine_ls_goodness_of_fit_ref 1.070
_refine_ls_hydrogen_treatment constr
_refine_ls_matrix_type full
_refine_ls_number_parameters 554
_refine_ls_number_reflns 10310
_refine_ls_number_restraints 0
_refine_ls_restrained_S_all 1.070
_refine_ls_R_factor_all 0.0375
_refine_ls_R_factor_gt 0.0330
_refine_ls_shift/su_max 0.110
_refine_ls_shift/su_mean 0.002
_refine_ls_structure_factor_coef Fsqd
_refine_ls_weighting_details 'calc w=1/[\s^2^(Fo^2^)+(0.0600P)^2^+0.0000P] where P=(Fo^2^+2Fc^2^)/3'
_refine_ls_weighting_scheme calc
_refine_ls_wR_factor_gt 0.0876
_refine_ls_wR_factor_ref 0.0910
_reflns_number_gt 9498
_reflns_number_total 10310
_reflns_threshold_expression >2sigma(I)
_cod_data_source_file cg301147s_si_002.cif
_cod_data_source_block hng_tyr_thz_tricp_tolu
_cod_database_code 4506951

loop_
_symmetry_equiv_pos_as_xyz
'x, y, z'
'-x+1/2, -y, z+1/2'
'-x, y+1/2, -z+1/2'
'x+1/2, -y+1/2, -z'

loop_
_atom_site_label
_atom_site_type_symbol
_atom_site_fract_x
_atom_site_fract_y
_atom_site_fract_z
_atom_site_U_iso_or_equiv
_atom_site_adp_type
_atom_site_occupancy
_atom_site_symmetry_multiplicity
_atom_site_calc_flag
_atom_site_refinement_flags
S1 S 0.58278(3) 0.18191(2) 0.062558(17) 0.03074(9) Uani 1 1 d .
S2 S -0.07840(4) -0.08825(2) 0.15373(2) 0.03858(11) Uani 1 1 d .
S3 S 0.34950(4) 0.11138(2) 0.415180(19) 0.03704(10) Uani 1 1 d .
O1 O 0.54635(12) 0.28497(7) -0.18185(6) 0.0437(3) Uani 1 1 d .
O2 O 0.63491(11) 0.23693(7) 0.25603(5) 0.0383(3) Uani 1 1 d .
O3 O 0.42857(17) 0.31056(11) 0.58958(6) 0.0673(5) Uani 1 1 d .
O4 O 0.00572(15) -0.01339(8) 0.35094(6) 0.0525(4) Uani 1 1 d .
O5 O -0.65964(11) -0.07119(8) 0.18005(7) 0.0470(3) Uani 1 1 d .
O6 O 0.22915(15) -0.01486(8) 0.02480(6) 0.0522(4) Uani 1 1 d .
N1 N 0.24715(11) 0.08078(7) 0.08757(5) 0.0254(2) Uani 1 1 d .
H1 H 0.2250 0.0986 0.1213 0.030 Uiso 1 1 calc R
N2 N 0.42155(11) 0.16721(7) 0.14577(5) 0.0236(2) Uani 1 1 d .
N3 N 0.42796(12) 0.20252(8) 0.26192(6) 0.0299(3) Uani 1 1 d .
H3 H 0.3610 0.1900 0.2423 0.036 Uiso 1 1 calc R
N4 N 0.23389(11) 0.12802(7) 0.31752(5) 0.0251(2) Uani 1 1 d .
N5 N 0.01506(12) 0.06262(8) 0.27279(6) 0.0297(3) Uani 1 1 d .
H5 H 0.0490 0.1018 0.2578 0.036 Uiso 1 1 calc R
N6 N 0.06284(11) 0.02568(7) 0.15792(6) 0.0247(2) Uani 1 1 d .
C1 C 0.33617(13) 0.12155(8) 0.05151(6) 0.0245(3) Uani 1 1 d .
H1A H 0.3776 0.0865 0.0245 0.029 Uiso 1 1 calc R
C2 C 0.26714(14) 0.18064(9) 0.01438(7) 0.0284(3) Uani 1 1 d .
H2A H 0.1876 0.1599 -0.0001 0.034 Uiso 1 1 calc R
H2B H 0.2463 0.2225 0.0395 0.034 Uiso 1 1 calc R
C3 C 0.34375(13) 0.20787(8) -0.03708(6) 0.0249(3) Uani 1 1 d .
C4 C 0.36727(14) 0.16165(8) -0.08410(7) 0.0292(3) Uani 1 1 d .
H4 H 0.3368 0.1132 -0.0828 0.035 Uiso 1 1 calc R
C5 C 0.43465(15) 0.18469(9) -0.13327(7) 0.0307(3) Uani 1 1 d .
H5A H 0.4492 0.1522 -0.1645 0.037 Uiso 1 1 calc R
C6 C 0.47983(14) 0.25632(9) -0.13531(7) 0.0296(3) Uani 1 1 d .
C7 C 0.45784(13) 0.30352(9) -0.08865(7) 0.0300(3) Uani 1 1 d .
H7 H 0.4881 0.3521 -0.0900 0.036 Uiso 1 1 calc R
C8 C 0.39109(13) 0.27920(9) -0.03981(7) 0.0280(3) Uani 1 1 d .
H8 H 0.3779 0.3114 -0.0083 0.034 Uiso 1 1 calc R
C9 C 0.5647(2) 0.23745(13) -0.23109(10) 0.0621(6) Uani 1 1 d .
H9A H 0.6152 0.1955 -0.2194 0.093 Uiso 1 1 calc R
H9B H 0.6079 0.2641 -0.2619 0.093 Uiso 1 1 calc R
H9C H 0.4833 0.2206 -0.2453 0.093 Uiso 1 1 calc R
C10 C 0.43665(12) 0.15514(8) 0.09007(7) 0.0232(3) Uani 1 1 d .
C11 C 0.62689(14) 0.21006(9) 0.13093(7) 0.0286(3) Uani 1 1 d .
H11 H 0.7056 0.2306 0.1406 0.034 Uiso 1 1 calc R
C12 C 0.53022(13) 0.19815(8) 0.16922(7) 0.0249(3) Uani 1 1 d .
C13 C 0.53740(13) 0.21462(8) 0.23303(7) 0.0274(3) Uani 1 1 d .
C14 C 0.41987(14) 0.20994(9) 0.32518(6) 0.0274(3) Uani 1 1 d .
H14 H 0.5047 0.2013 0.3421 0.033 Uiso 1 1 calc R
C15 C 0.37554(16) 0.28819(9) 0.34276(7) 0.0330(3) Uani 1 1 d .
H15A H 0.4284 0.3247 0.3230 0.040 Uiso 1 1 calc R
H15B H 0.2882 0.2954 0.3298 0.040 Uiso 1 1 calc R
C16 C 0.38307(16) 0.29998(9) 0.40809(7) 0.0319(3) Uani 1 1 d .
C17 C 0.49784(16) 0.31771(10) 0.43458(8) 0.0377(4) Uani 1 1 d .
H17 H 0.5688 0.3270 0.4110 0.045 Uiso 1 1 calc R
C18 C 0.50959(18) 0.32191(11) 0.49480(9) 0.0441(4) Uani 1 1 d .
H18 H 0.5877 0.3343 0.5117 0.053 Uiso 1 1 calc R
C19 C 0.4055(2) 0.30779(11) 0.53015(8) 0.0455(4) Uani 1 1 d .
C20 C 0.28863(18) 0.29278(11) 0.50511(8) 0.0438(4) Uani 1 1 d .
H20 H 0.2172 0.2854 0.5288 0.053 Uiso 1 1 calc R
C21 C 0.27860(16) 0.28881(10) 0.44419(8) 0.0366(4) Uani 1 1 d .
H21 H 0.1998 0.2784 0.4272 0.044 Uiso 1 1 calc R
C22 C 0.3235(3) 0.2969(2) 0.62750(10) 0.0839(9) Uani 1 1 d .
H22A H 0.2627 0.3365 0.6237 0.126 Uiso 1 1 calc R
H22B H 0.3528 0.2943 0.6676 0.126 Uiso 1 1 calc R
H22C H 0.2839 0.2508 0.6169 0.126 Uiso 1 1 calc R
C23 C 0.33170(14) 0.15159(8) 0.34729(7) 0.0256(3) Uani 1 1 d .
C24 C 0.21806(17) 0.05965(9) 0.40257(8) 0.0358(4) Uani 1 1 d .
H24 H 0.1842 0.0251 0.4288 0.043 Uiso 1 1 calc R
C25 C 0.16937(14) 0.07558(8) 0.34926(7) 0.0271(3) Uani 1 1 d .
C26 C 0.05578(14) 0.03780(9) 0.32486(7) 0.0298(3) Uani 1 1 d .
C27 C -0.08548(14) 0.02471(9) 0.24102(7) 0.0277(3) Uani 1 1 d .
H27 H -0.1176 -0.0161 0.2655 0.033 Uiso 1 1 calc R
C28 C -0.19658(15) 0.07781(10) 0.22722(9) 0.0382(4) Uani 1 1 d .
H28A H -0.2089 0.1110 0.2605 0.046 Uiso 1 1 calc R
H28B H -0.1743 0.1078 0.1932 0.046 Uiso 1 1 calc R
C29 C -0.31973(14) 0.03770(9) 0.21488(8) 0.0337(3) Uani 1 1 d .
C30 C -0.39741(17) 0.01655(12) 0.26074(9) 0.0447(4) Uani 1 1 d .
H30 H -0.3724 0.0273 0.2992 0.054 Uiso 1 1 calc R
C31 C -0.51194(17) -0.02026(12) 0.25152(9) 0.0450(4) Uani 1 1 d .
H31 H -0.5628 -0.0343 0.2833 0.054 Uiso 1 1 calc R
C32 C -0.54868(14) -0.03562(9) 0.19481(9) 0.0354(4) Uani 1 1 d .
C33 C -0.47274(16) -0.01496(9) 0.14801(9) 0.0362(4) Uani 1 1 d .
H33 H -0.4981 -0.0255 0.1095 0.043 Uiso 1 1 calc R
C34 C -0.35946(16) 0.02120(9) 0.15826(8) 0.0346(3) Uani 1 1 d .
H34 H -0.3085 0.0348 0.1264 0.041 Uiso 1 1 calc R
C35 C -0.73810(17) -0.09476(12) 0.22720(11) 0.0524(5) Uani 1 1 d .
H35A H -0.6921 -0.1295 0.2513 0.079 Uiso 1 1 calc R
H35B H -0.8133 -0.1182 0.2117 0.079 Uiso 1 1 calc R
H35C H -0.7622 -0.0526 0.2506 0.079 Uiso 1 1 calc R
C36 C -0.02855(13) -0.00717(8) 0.18601(7) 0.0262(3) Uani 1 1 d .
C37 C 0.03227(17) -0.07643(10) 0.09990(8) 0.0374(4) Uani 1 1 d .
H37 H 0.0457 -0.1089 0.0686 0.045 Uiso 1 1 calc R
C38 C 0.09756(15) -0.01355(8) 0.10914(7) 0.0277(3) Uani 1 1 d .
C39 C 0.19857(14) 0.01639(9) 0.07001(7) 0.0299(3) Uani 1 1 d .
C40 C 0.2672(2) 0.45565(11) 0.04921(10) 0.0490(5) Uani 1 1 d .
C41 C 0.2457(2) 0.40218(13) 0.09033(12) 0.0604(6) Uani 1 1 d .
H41 H 0.1624 0.3899 0.1006 0.073 Uiso 1 1 calc R
C42 C 0.3467(3) 0.36580(16) 0.11713(13) 0.0795(8) Uani 1 1 d .
H42 H 0.3311 0.3290 0.1450 0.095 Uiso 1 1 calc R
C43 C 0.4685(3) 0.38398(19) 0.10262(16) 0.0837(10) Uani 1 1 d .
H43 H 0.5366 0.3595 0.1203 0.100 Uiso 1 1 calc R
C44 C 0.4897(2) 0.43634(18) 0.06347(19) 0.0872(11) Uani 1 1 d .
H44 H 0.5733 0.4492 0.0543 0.105 Uiso 1 1 calc R
C45 C 0.3924(3) 0.47189(13) 0.03625(13) 0.0686(7) Uani 1 1 d .
H45 H 0.4105 0.5081 0.0082 0.082 Uiso 1 1 calc R
C46 C 0.1587(3) 0.49543(16) 0.02047(14) 0.0808(9) Uani 1 1 d .
H46A H 0.1071 0.4605 -0.0008 0.121 Uiso 1 1 calc R
H46B H 0.1914 0.5320 -0.0064 0.121 Uiso 1 1 calc R
H46C H 0.1078 0.5194 0.0501 0.121 Uiso 1 1 calc R

loop_
_atom_site_aniso_label
_atom_site_aniso_U_11
_atom_site_aniso_U_22
_atom_site_aniso_U_33
_atom_site_aniso_U_23
_atom_site_aniso_U_13
_atom_site_aniso_U_12
S1 0.02456(15) 0.0448(2) 0.02288(17) 0.00341(16) 0.00443(14) -0.00610(15)
S2 0.0409(2) 0.03390(19) 0.0409(2) -0.00452(18) 0.00610(19) -0.01764(17)
S3 0.0500(2) 0.0336(2) 0.0275(2) 0.00634(17) -0.01597(18) -0.00400(17)
O1 0.0491(7) 0.0390(7) 0.0430(7) 0.0101(6) 0.0202(6) -0.0047(5)
O2 0.0312(5) 0.0495(7) 0.0343(6) -0.0057(5) -0.0030(5) -0.0109(5)
O3 0.0770(11) 0.0955(13) 0.0295(7) -0.0159(8) -0.0043(7) -0.0105(10)
O4 0.0585(8) 0.0512(8) 0.0477(8) 0.0253(7) -0.0120(7) -0.0241(7)
O5 0.0294(6) 0.0477(7) 0.0639(9) 0.0046(7) -0.0060(6) -0.0066(5)
O6 0.0715(9) 0.0499(8) 0.0352(7) -0.0190(6) 0.0223(7) -0.0233(7)
N1 0.0293(6) 0.0292(6) 0.0177(6) -0.0018(5) 0.0039(5) -0.0065(5)
N2 0.0233(5) 0.0261(5) 0.0213(6) 0.0006(5) 0.0027(5) -0.0010(4)
N3 0.0265(6) 0.0431(7) 0.0200(6) -0.0044(5) -0.0014(5) -0.0058(5)
N4 0.0258(5) 0.0284(6) 0.0210(6) 0.0012(5) -0.0009(5) 0.0015(5)
N5 0.0303(6) 0.0350(7) 0.0239(6) 0.0040(5) 0.0000(5) -0.0103(5)
N6 0.0251(6) 0.0242(5) 0.0248(6) 0.0018(5) 0.0005(5) -0.0018(4)
C1 0.0252(6) 0.0293(7) 0.0191(7) 0.0005(5) 0.0042(5) -0.0032(5)
C2 0.0254(6) 0.0373(8) 0.0225(7) 0.0037(6) 0.0002(6) 0.0004(6)
C3 0.0212(6) 0.0302(7) 0.0231(7) 0.0053(6) -0.0037(5) -0.0001(5)
C4 0.0333(7) 0.0262(7) 0.0282(8) 0.0045(6) 0.0018(6) -0.0022(6)
C5 0.0374(8) 0.0284(7) 0.0263(7) 0.0022(6) 0.0051(6) 0.0032(6)
C6 0.0246(7) 0.0339(8) 0.0303(8) 0.0094(6) 0.0037(6) 0.0014(5)
C7 0.0266(7) 0.0281(7) 0.0352(8) 0.0047(7) -0.0026(6) -0.0057(5)
C8 0.0266(7) 0.0319(7) 0.0255(7) -0.0007(6) -0.0053(6) -0.0005(5)
C9 0.0865(16) 0.0516(12) 0.0483(12) 0.0070(10) 0.0370(12) -0.0007(11)
C10 0.0212(6) 0.0261(6) 0.0224(7) 0.0044(5) 0.0028(5) -0.0008(5)
C11 0.0242(6) 0.0356(8) 0.0260(7) 0.0019(6) -0.0003(6) -0.0050(6)
C12 0.0239(6) 0.0275(7) 0.0234(7) 0.0009(6) 0.0010(5) -0.0016(5)
C13 0.0274(7) 0.0273(7) 0.0274(8) 0.0001(6) -0.0002(6) -0.0021(5)
C14 0.0276(6) 0.0342(7) 0.0203(7) -0.0031(6) -0.0024(6) -0.0022(6)
C15 0.0427(8) 0.0283(7) 0.0280(8) -0.0003(7) -0.0020(7) -0.0035(6)
C16 0.0419(8) 0.0247(7) 0.0290(8) -0.0040(6) 0.0000(7) 0.0009(6)
C17 0.0372(8) 0.0378(9) 0.0381(9) -0.0079(8) 0.0024(7) -0.0038(7)
C18 0.0411(9) 0.0510(10) 0.0401(10) -0.0152(9) -0.0069(8) -0.0018(8)
C19 0.0571(11) 0.0500(10) 0.0294(9) -0.0109(8) -0.0008(8) -0.0003(9)
C20 0.0471(10) 0.0517(11) 0.0326(9) -0.0092(8) 0.0084(8) -0.0035(8)
C21 0.0373(8) 0.0379(8) 0.0346(9) -0.0053(7) -0.0001(7) -0.0001(7)
C22 0.105(2) 0.118(2) 0.0284(11) -0.0169(14) 0.0111(13) -0.0063(19)
C23 0.0316(7) 0.0249(6) 0.0204(7) -0.0024(6) -0.0035(6) 0.0046(5)
C24 0.0502(9) 0.0283(8) 0.0290(8) 0.0066(7) -0.0074(7) -0.0050(7)
C25 0.0326(7) 0.0252(7) 0.0234(7) 0.0020(6) 0.0000(6) 0.0013(5)
C26 0.0328(7) 0.0279(7) 0.0288(8) 0.0041(6) 0.0018(6) -0.0027(6)
C27 0.0249(6) 0.0315(7) 0.0267(7) 0.0020(6) 0.0017(6) -0.0052(6)
C28 0.0281(7) 0.0359(9) 0.0505(10) -0.0060(8) 0.0007(7) -0.0017(6)
C29 0.0249(7) 0.0342(8) 0.0420(10) -0.0001(7) 0.0011(6) 0.0023(6)
C30 0.0327(8) 0.0649(12) 0.0365(10) -0.0034(9) 0.0000(7) -0.0039(8)
C31 0.0324(8) 0.0583(12) 0.0444(11) 0.0078(9) 0.0043(8) -0.0045(8)
C32 0.0257(7) 0.0311(8) 0.0495(10) 0.0036(7) -0.0031(7) 0.0021(6)
C33 0.0369(8) 0.0331(8) 0.0386(10) 0.0028(7) -0.0061(7) 0.0033(6)
C34 0.0319(7) 0.0327(8) 0.0390(9) 0.0035(7) 0.0031(7) 0.0027(6)
C35 0.0296(8) 0.0453(10) 0.0822(16) 0.0113(11) 0.0027(9) -0.0030(7)
C36 0.0247(6) 0.0255(7) 0.0283(8) 0.0029(6) -0.0019(6) -0.0043(5)
C37 0.0435(9) 0.0332(8) 0.0355(9) -0.0089(7) 0.0058(7) -0.0117(7)
C38 0.0317(7) 0.0274(7) 0.0241(7) -0.0012(6) 0.0009(6) -0.0061(6)
C39 0.0335(7) 0.0306(7) 0.0256(8) -0.0018(6) 0.0031(6) -0.0057(6)
C40 0.0627(12) 0.0372(9) 0.0471(12) -0.0103(9) 0.0043(10) 0.0004(8)
C41 0.0609(12) 0.0520(12) 0.0684(15) -0.0053(11) 0.0273(12) 0.0002(10)
C42 0.121(2) 0.0585(15) 0.0591(16) 0.0010(12) 0.0126(17) 0.0281(16)
C43 0.0768(18) 0.0696(19) 0.105(2) -0.0455(18) -0.0263(17) 0.0311(15)
C44 0.0499(13) 0.0609(16) 0.151(3) -0.053(2) 0.0091(17) -0.0049(12)
C45 0.0833(17) 0.0391(11) 0.0832(18) -0.0096(12) 0.0325(15) -0.0144(11)
C46 0.100(2) 0.0667(16) 0.0760(18) -0.0163(14) -0.0256(17) 0.0212(15)

loop_
_atom_type_symbol
_atom_type_description
_atom_type_scat_dispersion_real
_atom_type_scat_dispersion_imag
_atom_type_scat_source
C C 0.0033 0.0016 'International Tables Vol C Tables 4.2.6.8 and 6.1.1.4'
H H 0.0000 0.0000 'International Tables Vol C Tables 4.2.6.8 and 6.1.1.4'
N N 0.0061 0.0033 'International Tables Vol C Tables 4.2.6.8 and 6.1.1.4'
O O 0.0106 0.0060 'International Tables Vol C Tables 4.2.6.8 and 6.1.1.4'
S S 0.1246 0.1234 'International Tables Vol C Tables 4.2.6.8 and 6.1.1.4'

loop_
_geom_angle_atom_site_label_1
_geom_angle_atom_site_label_2
_geom_angle_atom_site_label_3
_geom_angle
C11 S1 C10 89.75(7)
C37 S2 C36 89.51(8)
C24 S3 C23 89.57(8)
C6 O1 C9 116.63(14)
C19 O3 C22 116.91(19)
C32 O5 C35 116.74(16)
C39 N1 C1 121.56(13)
C10 N2 C12 110.16(12)
C13 N3 C14 121.42(13)
C23 N4 C25 110.09(13)
C26 N5 C27 121.03(13)
C36 N6 C38 111.09(13)
N1 C1 C10 109.31(12)
N1 C1 C2 110.99(11)
C10 C1 C2 111.76(12)
C3 C2 C1 113.59(12)
C4 C3 C8 117.72(14)
C4 C3 C2 120.07(13)
C8 C3 C2 122.20(14)
C3 C4 C5 122.29(14)
C6 C5 C4 118.99(15)
O1 C6 C5 123.81(15)
O1 C6 C7 116.45(14)
C5 C6 C7 119.74(14)
C6 C7 C8 120.30(14)
C3 C8 C7 120.94(15)
N2 C10 C1 123.57(12)
N2 C10 S1 114.57(11)
C1 C10 S1 121.86(11)
C12 C11 S1 109.57(11)
C11 C12 N2 115.95(13)
C11 C12 C13 123.93(13)
N2 C12 C13 120.11(12)
O2 C13 N3 124.39(15)
O2 C13 C12 121.91(14)
N3 C13 C12 113.71(13)
N3 C14 C23 107.82(12)
N3 C14 C15 111.13(13)
C23 C14 C15 111.92(13)
C16 C15 C14 111.74(13)
C21 C16 C17 117.81(15)
C21 C16 C15 121.52(15)
C17 C16 C15 120.53(15)
C18 C17 C16 121.53(17)
C17 C18 C19 119.81(18)
O3 C19 C20 124.72(19)
O3 C19 C18 115.18(19)
C20 C19 C18 120.09(17)
C19 C20 C21 119.21(17)
C16 C21 C20 121.46(17)
N4 C23 C14 123.16(13)
N4 C23 S3 114.51(11)
C14 C23 S3 122.32(11)
C25 C24 S3 110.17(12)
C24 C25 N4 115.67(14)
C24 C25 C26 122.98(14)
N4 C25 C26 121.32(13)
O4 C26 N5 123.19(15)
O4 C26 C25 121.02(15)
N5 C26 C25 115.77(13)
N5 C27 C36 107.76(12)
N5 C27 C28 111.02(13)
C36 C27 C28 111.77(14)
C29 C28 C27 112.84(14)
C30 C29 C34 117.66(16)
C30 C29 C28 120.05(17)
C34 C29 C28 122.30(16)
C29 C30 C31 122.11(19)
C32 C31 C30 118.76(18)
O5 C32 C31 124.23(17)
O5 C32 C33 115.42(17)
C31 C32 C33 120.35(16)
C34 C33 C32 119.82(17)
C33 C34 C29 121.31(17)
N6 C36 C27 121.98(14)
N6 C36 S2 113.92(12)
C27 C36 S2 124.09(11)
C38 C37 S2 110.06(13)
C37 C38 N6 115.41(14)
C37 C38 C39 125.37(15)
N6 C38 C39 119.18(13)
O6 C39 N1 123.89(14)
O6 C39 C38 121.70(14)
N1 C39 C38 114.35(13)
C41 C40 C45 117.1(2)
C41 C40 C46 120.8(2)
C45 C40 C46 122.1(2)
C40 C41 C42 120.6(2)
C43 C42 C41 119.9(3)
C44 C43 C42 119.7(3)
C43 C44 C45 121.3(3)
C44 C45 C40 121.4(3)

loop_
_geom_bond_atom_site_label_1
_geom_bond_atom_site_label_2
_geom_bond_distance
S1 C11 1.6936(17)
S1 C10 1.7217(14)
S2 C37 1.6958(18)
S2 C36 1.7140(16)
S3 C24 1.6868(18)
S3 C23 1.7096(16)
O1 C6 1.3648(19)
O1 C9 1.419(3)
O2 C13 1.2151(18)
O3 C19 1.368(2)
O3 C22 1.417(3)
O4 C26 1.214(2)
O5 C32 1.369(2)
O5 C35 1.413(3)
O6 C39 1.211(2)
N1 C39 1.327(2)
N1 C1 1.4407(17)
N2 C10 1.2899(19)
N2 C12 1.3742(18)
N3 C13 1.3379(19)
N3 C14 1.4415(19)
N4 C23 1.2980(19)
N4 C25 1.3657(19)
N5 C26 1.331(2)
N5 C27 1.4468(19)
N6 C36 1.2927(19)
N6 C38 1.361(2)
C1 C10 1.496(2)
C1 C2 1.537(2)
C2 C3 1.498(2)
C3 C4 1.374(2)
C3 C8 1.378(2)
C4 C5 1.382(2)
C5 C6 1.375(2)
C6 C7 1.376(2)
C7 C8 1.380(2)
C11 C12 1.351(2)
C12 C13 1.477(2)
C14 C23 1.486(2)
C14 C15 1.536(2)
C15 C16 1.497(2)
C16 C21 1.381(2)
C16 C17 1.381(2)
C17 C18 1.371(3)
C18 C19 1.377(3)
C19 C20 1.376(3)
C20 C21 1.386(3)
C24 C25 1.342(2)
C25 C26 1.478(2)
C27 C36 1.496(2)
C27 C28 1.538(2)
C28 C29 1.505(2)
C29 C30 1.373(3)
C29 C34 1.380(3)
C30 C31 1.387(3)
C31 C32 1.369(3)
C32 C33 1.377(3)
C33 C34 1.373(2)
C37 C38 1.339(2)
C38 C39 1.482(2)
C40 C41 1.358(3)
C40 C45 1.375(3)
C40 C46 1.493(3)
C41 C42 1.385(4)
C42 C43 1.357(5)
C43 C44 1.313(5)
C44 C45 1.352(5)
